data_7107389
loop_
_publ_author_name
'Yuya Bando'
'Shohei Sakamoto'
'Ippei Yamada'
'Yohei Haketa'
'Hiromitsu Maeda'

_publ_section_title
;
 Charge-based and charge-free molecular assemblies comprising p-extended
 derivatives of anion-responsive acyclic oligopyrroles
;
_journal_name_full Chem.Commun.
_journal_page_first 2301
_journal_paper_doi 10.1039/c2cc17282h
_journal_volume 48
_journal_year 2012
_chemical_formula_sum 'C15 H17 B F2 N2 O6'
_chemical_formula_weight 370.12
_chemical_name_systematic
;
?
;
_space_group_IT_number 2
_symmetry_cell_setting triclinic
_symmetry_Int_Tables_number 2
_symmetry_space_group_name_Hall '-P 1'
_symmetry_space_group_name_H-M 'P -1'
_atom_sites_solution_hydrogens geom
_atom_sites_solution_primary direct
_atom_sites_solution_secondary difmap
_audit_creation_method SHELXL-97
_cell_angle_alpha 85.300(19)
_cell_angle_beta 72.98(2)
_cell_angle_gamma 81.74(2)
_cell_formula_units_Z 2
_cell_length_a 8.030(5)
_cell_length_b 9.349(5)
_cell_length_c 11.595(5)
_cell_measurement_temperature 123(2)
_cell_volume 823.0(8)
_computing_structure_refinement 'SHELXL-97 (Sheldrick, 1997)'
_computing_structure_solution 'SHELXS-97 (Sheldrick, 1990)'
_diffrn_ambient_temperature 123(2)
_diffrn_detector_area_resol_mean 10
_diffrn_measured_fraction_theta_full 0.994
_diffrn_measured_fraction_theta_max 0.994
_diffrn_measurement_device_type 'Rigaku RAXIS-RAPID'
_diffrn_measurement_method \w
_diffrn_radiation_monochromator graphite
_diffrn_radiation_source 'fine-focus sealed tube'
_diffrn_radiation_type MoK\a
_diffrn_radiation_wavelength 0.71075
_diffrn_reflns_av_R_equivalents 0.0262
_diffrn_reflns_av_sigmaI/netI 0.0377
_diffrn_reflns_limit_h_max 10
_diffrn_reflns_limit_h_min -10
_diffrn_reflns_limit_k_max 12
_diffrn_reflns_limit_k_min -9
_diffrn_reflns_limit_l_max 15
_diffrn_reflns_limit_l_min -15
_diffrn_reflns_number 8212
_diffrn_reflns_theta_full 27.48
_diffrn_reflns_theta_max 27.48
_diffrn_reflns_theta_min 3.25
_exptl_absorpt_coefficient_mu 0.128
_exptl_absorpt_correction_T_max 0.9810
_exptl_absorpt_correction_T_min 0.9626
_exptl_absorpt_correction_type none
_exptl_crystal_colour red
_exptl_crystal_density_diffrn 1.494
_exptl_crystal_density_method 'not measured'
_exptl_crystal_description prism
_exptl_crystal_F_000 384
_exptl_crystal_size_max 0.30
_exptl_crystal_size_mid 0.20
_exptl_crystal_size_min 0.15
_refine_diff_density_max 0.321
_refine_diff_density_min -0.225
_refine_diff_density_rms 0.047
_refine_ls_extinction_method none
_refine_ls_goodness_of_fit_ref 1.072
_refine_ls_hydrogen_treatment constr
_refine_ls_matrix_type full
_refine_ls_number_parameters 239
_refine_ls_number_reflns 3754
_refine_ls_number_restraints 0
_refine_ls_restrained_S_all 1.072
_refine_ls_R_factor_all 0.0501
_refine_ls_R_factor_gt 0.0380
_refine_ls_shift/su_max 0.001
_refine_ls_shift/su_mean 0.000
_refine_ls_structure_factor_coef Fsqd
_refine_ls_weighting_details 'calc w=1/[\s^2^(Fo^2^)+(0.0503P)^2^+0.1423P] where P=(Fo^2^+2Fc^2^)/3'
_refine_ls_weighting_scheme calc
_refine_ls_wR_factor_gt 0.0947
_refine_ls_wR_factor_ref 0.1002
_reflns_number_gt 2995
_reflns_number_total 3754
_reflns_threshold_expression >2sigma(I)
_cod_data_source_file c2cc17282h.txt
_cod_data_source_block 90609mae
_cod_original_cell_volume 823.0(7)
_cod_database_code 7107389

loop_
_symmetry_equiv_pos_as_xyz
'x, y, z'
'-x, -y, -z'

loop_
_atom_site_label
_atom_site_type_symbol
_atom_site_fract_x
_atom_site_fract_y
_atom_site_fract_z
_atom_site_U_iso_or_equiv
_atom_site_adp_type
_atom_site_occupancy
_atom_site_symmetry_multiplicity
_atom_site_calc_flag
_atom_site_refinement_flags
F1 F 0.37943(10) 0.69296(9) 0.60246(8) 0.0265(2) Uani 1 1 d .
F2 F 0.56111(11) 0.76641(9) 0.42562(7) 0.0274(2) Uani 1 1 d .
O1 O 0.58771(12) 0.84154(10) 0.60400(8) 0.0203(2) Uani 1 1 d .
O2 O 0.67300(13) 0.59098(10) 0.54451(8) 0.0217(2) Uani 1 1 d .
O3 O 0.97051(12) 0.42673(11) 0.80444(8) 0.0224(2) Uani 1 1 d .
O4 O 0.70267(14) 1.12719(11) 1.00096(9) 0.0281(2) Uani 1 1 d .
O5 O 1.09938(13) 0.12558(10) 0.73533(9) 0.0250(2) Uani 1 1 d .
N2 N 0.57132(15) 1.06384(12) 0.74436(10) 0.0208(2) Uani 1 1 d .
H1 H 0.5200 1.0877 0.6869 0.025 Uiso 1 1 calc R
N1 N 0.84143(15) 0.32191(12) 0.55967(10) 0.0219(3) Uani 1 1 d .
H2 H 0.7872 0.3347 0.5030 0.026 Uiso 1 1 calc R
O6 O 0.79293(14) 0.81725(11) 0.91200(9) 0.0264(2) Uani 1 1 d .
C11 C 0.65289(17) 0.92856(14) 0.76455(12) 0.0189(3) Uani 1 1 d .
C12 C 0.66017(16) 0.81092(14) 0.69344(11) 0.0176(3) Uani 1 1 d .
C13 C 0.73993(17) 0.67228(14) 0.71139(12) 0.0199(3) Uani 1 1 d .
H3 H 0.7880 0.6503 0.7774 0.024 Uiso 1 1 calc R
C14 C 0.74882(17) 0.56654(14) 0.63230(11) 0.0184(3) Uani 1 1 d .
C15 C 0.58174(18) 1.15476(15) 0.82605(13) 0.0235(3) Uani 1 1 d .
H4 H 0.5370 1.2545 0.8297 0.028 Uiso 1 1 calc R
C16 C 1.00120(17) 0.21873(15) 0.67797(12) 0.0202(3) Uani 1 1 d .
C17 C 0.71397(17) 0.93597(15) 0.86538(12) 0.0200(3) Uani 1 1 d .
C18 C 0.84145(17) 0.42522(14) 0.63721(11) 0.0188(3) Uani 1 1 d .
C19 C 0.66814(17) 1.07889(15) 0.90339(12) 0.0213(3) Uani 1 1 d .
B1 B 0.5495(2) 0.72276(17) 0.54384(14) 0.0205(3) Uani 1 1 d .
C22 C 0.93731(18) 0.19709(15) 0.58316(13) 0.0226(3) Uani 1 1 d .
H5 H 0.9571 0.1100 0.5416 0.027 Uiso 1 1 calc R
C23 C 0.94218(17) 0.36206(14) 0.71185(12) 0.0187(3) Uani 1 1 d .
C24 C 0.6423(2) 1.27670(16) 1.02305(14) 0.0306(3) Uani 1 1 d .
H6 H 0.7049 1.3364 0.9552 0.046 Uiso 1 1 calc R
H7 H 0.6645 1.3011 1.0974 0.046 Uiso 1 1 calc R
H8 H 0.5160 1.2951 1.0318 0.046 Uiso 1 1 calc R
C25 C 0.8931(2) 0.83857(18) 0.99056(16) 0.0364(4) Uani 1 1 d .
H9 H 0.9796 0.9041 0.9506 0.055 Uiso 1 1 calc R
H10 H 0.9538 0.7454 1.0104 0.055 Uiso 1 1 calc R
H11 H 0.8148 0.8809 1.0648 0.055 Uiso 1 1 calc R
C26 C 1.15873(19) -0.01233(15) 0.68246(14) 0.0260(3) Uani 1 1 d .
H12 H 1.0572 -0.0602 0.6839 0.039 Uiso 1 1 calc R
H13 H 1.2296 -0.0723 0.7285 0.039 Uiso 1 1 calc R
H14 H 1.2300 0.0010 0.5988 0.039 Uiso 1 1 calc R
C27 C 1.1437(2) 0.4622(2) 0.78022(17) 0.0491(5) Uani 1 1 d .
H15 H 1.2279 0.3755 0.7564 0.074 Uiso 1 1 calc R
H16 H 1.1582 0.4992 0.8529 0.074 Uiso 1 1 calc R
H17 H 1.1645 0.5364 0.7146 0.074 Uiso 1 1 calc R

loop_
_atom_site_aniso_label
_atom_site_aniso_U_11
_atom_site_aniso_U_22
_atom_site_aniso_U_33
_atom_site_aniso_U_23
_atom_site_aniso_U_13
_atom_site_aniso_U_12
F1 0.0227(4) 0.0263(4) 0.0330(5) -0.0044(4) -0.0110(3) -0.0028(3)
F2 0.0376(5) 0.0258(4) 0.0211(4) -0.0009(3) -0.0155(4) 0.0040(4)
O1 0.0234(5) 0.0190(5) 0.0217(5) -0.0001(4) -0.0132(4) 0.0006(4)
O2 0.0262(5) 0.0204(5) 0.0215(5) -0.0031(4) -0.0136(4) 0.0029(4)
O3 0.0234(5) 0.0251(5) 0.0216(5) -0.0049(4) -0.0114(4) 0.0000(4)
O4 0.0300(5) 0.0295(6) 0.0292(5) -0.0112(4) -0.0135(4) -0.0015(4)
O5 0.0283(5) 0.0209(5) 0.0282(5) -0.0023(4) -0.0155(4) 0.0057(4)
N2 0.0238(6) 0.0176(5) 0.0237(6) -0.0001(4) -0.0119(5) -0.0008(4)
N1 0.0242(6) 0.0217(6) 0.0232(6) -0.0035(5) -0.0136(5) 0.0017(5)
O6 0.0343(6) 0.0217(5) 0.0307(5) -0.0023(4) -0.0229(4) 0.0012(4)
C11 0.0172(6) 0.0186(6) 0.0219(6) 0.0003(5) -0.0080(5) -0.0013(5)
C12 0.0141(6) 0.0226(7) 0.0164(6) 0.0000(5) -0.0049(5) -0.0026(5)
C13 0.0205(6) 0.0212(7) 0.0197(6) 0.0001(5) -0.0099(5) 0.0000(5)
C14 0.0172(6) 0.0219(7) 0.0175(6) 0.0011(5) -0.0076(5) -0.0026(5)
C15 0.0236(7) 0.0193(7) 0.0281(7) -0.0028(6) -0.0078(6) -0.0023(5)
C16 0.0190(6) 0.0205(7) 0.0211(6) -0.0011(5) -0.0073(5) 0.0010(5)
C17 0.0175(6) 0.0226(7) 0.0209(6) -0.0010(5) -0.0072(5) -0.0022(5)
C18 0.0201(6) 0.0189(6) 0.0178(6) -0.0028(5) -0.0060(5) -0.0009(5)
C19 0.0185(6) 0.0249(7) 0.0221(6) -0.0050(5) -0.0059(5) -0.0049(5)
B1 0.0223(7) 0.0211(7) 0.0205(7) -0.0015(6) -0.0111(6) 0.0008(6)
C22 0.0240(7) 0.0202(7) 0.0248(7) -0.0047(5) -0.0106(6) 0.0028(5)
C23 0.0186(6) 0.0198(6) 0.0189(6) -0.0021(5) -0.0075(5) -0.0006(5)
C24 0.0320(8) 0.0281(8) 0.0316(8) -0.0111(6) -0.0045(6) -0.0079(6)
C25 0.0454(9) 0.0335(8) 0.0437(9) -0.0017(7) -0.0347(8) -0.0018(7)
C26 0.0254(7) 0.0193(7) 0.0326(8) -0.0032(6) -0.0100(6) 0.0041(5)
C27 0.0397(10) 0.0754(14) 0.0403(10) -0.0172(10) -0.0093(8) -0.0297(10)

loop_
_atom_type_symbol
_atom_type_description
_atom_type_scat_dispersion_real
_atom_type_scat_dispersion_imag
_atom_type_scat_source
C C 0.0033 0.0016 'International Tables Vol C Tables 4.2.6.8 and 6.1.1.4'
H H 0.0000 0.0000 'International Tables Vol C Tables 4.2.6.8 and 6.1.1.4'
B B 0.0013 0.0007 'International Tables Vol C Tables 4.2.6.8 and 6.1.1.4'
F F 0.0171 0.0103 'International Tables Vol C Tables 4.2.6.8 and 6.1.1.4'
N N 0.0061 0.0033 'International Tables Vol C Tables 4.2.6.8 and 6.1.1.4'
O O 0.0106 0.0060 'International Tables Vol C Tables 4.2.6.8 and 6.1.1.4'

loop_
_geom_angle_atom_site_label_1
_geom_angle_atom_site_label_2
_geom_angle_atom_site_label_3
_geom_angle
C12 O1 B1 119.34(11)
C14 O2 B1 119.26(11)
C23 O3 C27 113.81(11)
C19 O4 C24 114.51(12)
C16 O5 C26 114.69(11)
C15 N2 C11 109.78(12)
C15 N2 H1 125.1
C11 N2 H1 125.1
C22 N1 C18 110.00(12)
C22 N1 H2 125.0
C18 N1 H2 125.0
C17 O6 C25 117.71(12)
N2 C11 C17 106.97(12)
N2 C11 C12 122.15(12)
C17 C11 C12 130.85(13)
O1 C12 C13 120.74(12)
O1 C12 C11 115.24(12)
C13 C12 C11 124.00(13)
C14 C13 C12 119.46(13)
C14 C13 H3 120.3
C12 C13 H3 120.3
O2 C14 C13 121.72(12)
O2 C14 C18 114.93(12)
C13 C14 C18 123.34(12)
N2 C15 C19 108.84(12)
N2 C15 H4 125.6
C19 C15 H4 125.6
O5 C16 C22 130.02(12)
O5 C16 C23 122.61(12)
C22 C16 C23 107.36(12)
O6 C17 C11 121.30(12)
O6 C17 C19 131.36(13)
C11 C17 C19 107.27(12)
N1 C18 C23 106.97(12)
N1 C18 C14 121.37(12)
C23 C18 C14 131.66(13)
O4 C19 C15 128.48(13)
O4 C19 C17 124.37(13)
C15 C19 C17 107.13(12)
F2 B1 F1 109.38(12)
F2 B1 O2 108.40(11)
F1 B1 O2 109.40(12)
F2 B1 O1 108.61(12)
F1 B1 O1 108.68(11)
O2 B1 O1 112.33(12)
N1 C22 C16 108.11(12)
N1 C22 H5 125.9
C16 C22 H5 125.9
O3 C23 C18 125.75(12)
O3 C23 C16 126.62(12)
C18 C23 C16 107.56(12)
O4 C24 H6 109.5
O4 C24 H7 109.5
H6 C24 H7 109.5
O4 C24 H8 109.5
H6 C24 H8 109.5
H7 C24 H8 109.5
O6 C25 H9 109.5
O6 C25 H10 109.5
H9 C25 H10 109.5
O6 C25 H11 109.5
H9 C25 H11 109.5
H10 C25 H11 109.5
O5 C26 H12 109.5
O5 C26 H13 109.5
H12 C26 H13 109.5
O5 C26 H14 109.5
H12 C26 H14 109.5
H13 C26 H14 109.5
O3 C27 H15 109.5
O3 C27 H16 109.5
H15 C27 H16 109.5
O3 C27 H17 109.5
H15 C27 H17 109.5
H16 C27 H17 109.5

loop_
_geom_bond_atom_site_label_1
_geom_bond_atom_site_label_2
_geom_bond_distance
F1 B1 1.3923(19)
F2 B1 1.3778(18)
O1 C12 1.3238(17)
O1 B1 1.4713(19)
O2 C14 1.3205(17)
O2 B1 1.4676(18)
O3 C23 1.3633(17)
O3 C27 1.418(2)
O4 C19 1.3653(17)
O4 C24 1.4302(19)
O5 C16 1.3554(17)
O5 C26 1.4308(17)
N2 C15 1.3511(19)
N2 C11 1.3735(18)
N2 H1 0.8800
N1 C22 1.3569(18)
N1 C18 1.3724(18)
N1 H2 0.8800
O6 C17 1.3514(17)
O6 C25 1.4215(19)
C11 C17 1.4039(19)
C11 C12 1.4124(19)
C12 C13 1.3888(19)
C13 C14 1.3833(19)
C13 H3 0.9500
C14 C18 1.4255(19)
C15 C19 1.381(2)
C15 H4 0.9500
C16 C22 1.382(2)
C16 C23 1.4032(19)
C17 C19 1.405(2)
C18 C23 1.3931(19)
C22 H5 0.9500
C24 H6 0.9800
C24 H7 0.9800
C24 H8 0.9800
C25 H9 0.9800
C25 H10 0.9800
C25 H11 0.9800
C26 H12 0.9800
C26 H13 0.9800
C26 H14 0.9800
C27 H15 0.9800
C27 H16 0.9800
C27 H17 0.9800

loop_
_geom_torsion_atom_site_label_1
_geom_torsion_atom_site_label_2
_geom_torsion_atom_site_label_3
_geom_torsion_atom_site_label_4
_geom_torsion
C15 N2 C11 C17 1.10(15)
C15 N2 C11 C12 179.15(12)
B1 O1 C12 C13 16.24(18)
B1 O1 C12 C11 -165.15(11)
N2 C11 C12 O1 1.99(18)
C17 C11 C12 O1 179.52(13)
N2 C11 C12 C13 -179.45(12)
C17 C11 C12 C13 -1.9(2)
O1 C12 C13 C14 2.22(19)
C11 C12 C13 C14 -176.26(12)
B1 O2 C14 C13 -11.64(19)
B1 O2 C14 C18 169.37(12)
C12 C13 C14 O2 -4.6(2)
C12 C13 C14 C18 174.26(12)
C11 N2 C15 C19 -1.21(16)
C26 O5 C16 C22 6.3(2)
C26 O5 C16 C23 -175.40(12)
C25 O6 C17 C11 162.95(14)
C25 O6 C17 C19 -20.7(2)
N2 C11 C17 O6 176.58(12)
C12 C11 C17 O6 -1.2(2)
N2 C11 C17 C19 -0.57(15)
C12 C11 C17 C19 -178.38(13)
C22 N1 C18 C23 0.21(15)
C22 N1 C18 C14 -179.51(12)
O2 C14 C18 N1 -3.46(19)
C13 C14 C18 N1 177.57(12)
O2 C14 C18 C23 176.90(13)
C13 C14 C18 C23 -2.1(2)
C24 O4 C19 C15 -0.9(2)
C24 O4 C19 C17 -179.44(13)
N2 C15 C19 O4 -177.88(13)
N2 C15 C19 C17 0.82(16)
O6 C17 C19 O4 1.9(2)
C11 C17 C19 O4 178.63(12)
O6 C17 C19 C15 -176.89(14)
C11 C17 C19 C15 -0.14(15)
C14 O2 B1 F2 147.84(12)
C14 O2 B1 F1 -92.96(15)
C14 O2 B1 O1 27.82(17)
C12 O1 B1 F2 -150.11(11)
C12 O1 B1 F1 90.97(14)
C12 O1 B1 O2 -30.22(17)
C18 N1 C22 C16 0.10(16)
O5 C16 C22 N1 178.17(13)
C23 C16 C22 N1 -0.37(16)
C27 O3 C23 C18 -108.42(17)
C27 O3 C23 C16 74.91(19)
N1 C18 C23 O3 -177.63(12)
C14 C18 C23 O3 2.0(2)
N1 C18 C23 C16 -0.44(15)
C14 C18 C23 C16 179.25(14)
O5 C16 C23 O3 -1.0(2)
C22 C16 C23 O3 177.67(13)
O5 C16 C23 C18 -178.18(12)
C22 C16 C23 C18 0.50(15)
